data_1567633
loop_
_publ_author_name
'Zhu, Jiangyu'
'Li, Wenhao'
'Zhang, Ning'
'An, Dongyue'
'Zhao, Yan'
'Lu, Xuefeng'
'Liu, Yunqi'

_publ_section_title
;
 Size-dependent properties and unusual reactivity of novel nonplanar
 heterocycloarenes
;
_journal_issue 37
_journal_name_full 'Chemical Science'
_journal_page_first 11174
_journal_page_last 11182
_journal_paper_doi 10.1039/D2SC03167A
_journal_volume 13
_journal_year 2022
_chemical_formula_moiety 'C94 H82 N2 O4 S2, 1[CH3CN]'
_chemical_formula_sum 'C96 H85 N3 O4 S2'
_chemical_formula_weight 1408.78
_space_group_crystal_system monoclinic
_space_group_IT_number 14
_space_group_name_Hall '-P 2ybc'
_space_group_name_H-M_alt 'P 1 21/c 1'
_atom_sites_solution_hydrogens geom
_atom_sites_solution_primary dual
_audit_creation_date 2022-08-14
_audit_creation_method
;
Olex2 1.3-alpha
(compiled 2020.11.12 svn.r5f609507 for OlexSys, GUI svn.r6408)
;
_audit_update_record
;
2022-08-15 deposited with the CCDC.	2022-08-29 downloaded from the CCDC.
;
_cell_angle_alpha 90
_cell_angle_beta 102.813(10)
_cell_angle_gamma 90
_cell_formula_units_Z 4
_cell_length_a 20.891(5)
_cell_length_b 8.271(3)
_cell_length_c 44.433(12)
_cell_measurement_reflns_used 9966
_cell_measurement_temperature 173(2)
_cell_measurement_theta_max 57.88
_cell_measurement_theta_min 2.63
_cell_volume 7486(4)
_computing_cell_refinement 'SAINT V8.40B (?, 2016)'
_computing_data_reduction 'SAINT V8.40B (?, 2016)'
_computing_molecular_graphics 'Olex2 1.3-alpha (Dolomanov et al., 2009)'
_computing_publication_material 'Olex2 1.3-alpha (Dolomanov et al., 2009)'
_computing_structure_refinement 'SHELXL 2018/3 (Sheldrick, 2015)'
_computing_structure_solution 'SHELXT 2018/2 (Sheldrick, 2018)'
_diffrn_ambient_temperature 173.0
_diffrn_measured_fraction_theta_full 0.966
_diffrn_measured_fraction_theta_max 0.966
_diffrn_measurement_device_type 'Bruker APEX-II CCD'
_diffrn_measurement_method '\f and \w scans'
_diffrn_radiation_type CuK\a
_diffrn_radiation_wavelength 1.54178
_diffrn_reflns_av_R_equivalents 0.1091
_diffrn_reflns_av_unetI/netI 0.0791
_diffrn_reflns_Laue_measured_fraction_full 0.966
_diffrn_reflns_Laue_measured_fraction_max 0.966
_diffrn_reflns_limit_h_max 22
_diffrn_reflns_limit_h_min -23
_diffrn_reflns_limit_k_max 9
_diffrn_reflns_limit_k_min -9
_diffrn_reflns_limit_l_max 50
_diffrn_reflns_limit_l_min -50
_diffrn_reflns_number 74059
_diffrn_reflns_point_group_measured_fraction_full 0.966
_diffrn_reflns_point_group_measured_fraction_max 0.966
_diffrn_reflns_theta_full 61.338
_diffrn_reflns_theta_max 61.338
_diffrn_reflns_theta_min 4.081
_diffrn_source_current 45.0
_diffrn_source_power 2.25
_diffrn_source_voltage 50.0
_diffrn_standards_number 0
_exptl_absorpt_coefficient_mu 1.088
_exptl_absorpt_correction_T_max 0.7520
_exptl_absorpt_correction_T_min 0.5939
_exptl_absorpt_correction_type multi-scan
_exptl_absorpt_process_details
;
SADABS-2016/2 (Bruker,2016/2) was used for absorption correction.
wR2(int) was 0.1194 before and 0.0809 after correction.
The Ratio of minimum to maximum transmission is 0.7898.
The \l/2 correction factor is Not present.
;
_exptl_crystal_colour yellow
_exptl_crystal_colour_primary yellow
_exptl_crystal_density_diffrn 1.250
_exptl_crystal_description block
_exptl_crystal_F_000 2984
_exptl_crystal_size_max 0.15
_exptl_crystal_size_mid 0.12
_exptl_crystal_size_min 0.1
_refine_diff_density_max 1.314
_refine_diff_density_min -1.253
_refine_diff_density_rms 0.086
_refine_ls_extinction_method none
_refine_ls_goodness_of_fit_ref 1.210
_refine_ls_hydrogen_treatment constr
_refine_ls_matrix_type full
_refine_ls_number_parameters 827
_refine_ls_number_reflns 11181
_refine_ls_number_restraints 71
_refine_ls_restrained_S_all 1.233
_refine_ls_R_factor_all 0.1718
_refine_ls_R_factor_gt 0.1193
_refine_ls_shift/su_max 0.001
_refine_ls_shift/su_mean 0.000
_refine_ls_structure_factor_coef Fsqd
_refine_ls_weighting_details 'w=1/[\s^2^(Fo^2^)+(0.2000P)^2^] where P=(Fo^2^+2Fc^2^)/3'
_refine_ls_weighting_scheme calc
_refine_ls_wR_factor_gt 0.3121
_refine_ls_wR_factor_ref 0.3619
_reflns_Friedel_coverage 0.000
_reflns_number_gt 6230
_reflns_number_total 11181
_reflns_threshold_expression 'I > 2\s(I)'
_cod_data_source_file d2sc03167a2.cif
_cod_data_source_block PTZ1-0714
_cod_depositor_comments 'Adding full bibliography for 1567633--1567634.cif.'
_cod_original_cell_volume 7487(4)
_cod_database_code 1567633
_shelx_shelxl_version_number 2018/3
_shelx_space_group_comment
;
The symmetry employed for this shelxl refinement is uniquely defined
by the following loop, which should always be used as a source of
symmetry information in preference to the above space-group names.
They are only intended as comments.
;
_shelx_estimated_absorpt_t_max 0.899
_shelx_estimated_absorpt_t_min 0.854
_olex2_refinement_description
;
1. Fixed Uiso
 At 1.2 times of:
  All C(H) groups, All C(H,H) groups
 At 1.5 times of:
  All C(H,H,H) groups
2. Restrained distances
 C93-C94
 1.54 with sigma of 0.02
 C91-C86
 3 with sigma of 0.04
3. Rigid bond restraints
 O2, C91
 with sigma for 1-2 distances of 0.005 and sigma for 1-3 distances of 0.005
 O3, C83
 with sigma for 1-2 distances of 0.005 and sigma for 1-3 distances of 0.005
 C91, O2
 with sigma for 1-2 distances of 0.005 and sigma for 1-3 distances of 0.005
 O4, C87
 with sigma for 1-2 distances of 0.005 and sigma for 1-3 distances of 0.005
 O1, C79
 with sigma for 1-2 distances of 0.005 and sigma for 1-3 distances of 0.005
 O3, C46
 with sigma for 1-2 distances of 0.003 and sigma for 1-3 distances of 0.003
 C45, O4
 with sigma for 1-2 distances of 0.005 and sigma for 1-3 distances of 0.005
 O2, C16
 with sigma for 1-2 distances of 0.003 and sigma for 1-3 distances of 0.003
 O1, C15
 with sigma for 1-2 distances of 0.005 and sigma for 1-3 distances of 0.005
 C46, C45
 with sigma for 1-2 distances of 0.005 and sigma for 1-3 distances of 0.005
4. Uiso/Uaniso restraints and constraints
Uanis(C91) \\sim Ueq, Uanis(C85) \\sim Ueq, Uanis(C86) \\sim Ueq, Uanis(C92)
\\sim Ueq: with sigma of 0.001 and sigma for terminal atoms of 0.002
Uanis(C93) \\sim Ueq, Uanis(C94) \\sim Ueq, Uanis(C84) \\sim Ueq, Uanis(C83)
\\sim Ueq: with sigma of 0.001 and sigma for terminal atoms of 0.002
Uanis(C91) = Uanis(C85) = Uanis(C86) = Uanis(C92)
Uanis(C93) = Uanis(C94) = Uanis(C84) = Uanis(C83)
Uanis(O3) = Uanis(C83) = Uanis(C84) = Uanis(C94) = Uanis(C93)
Uanis(O4) = Uanis(C87) = Uanis(C88) = Uanis(C89) = Uanis(C90)
Uanis(O2) = Uanis(C91) = Uanis(C85) = Uanis(C86) = Uanis(C92)
Uanis(O1) = Uanis(C79) = Uanis(C80) = Uanis(C81) = Uanis(C82)
5. Rigid body (RIGU) restrains
 O2, C91
 with sigma for 1-2 distances of 0.004 and sigma for 1-3 distances of 0.004
 O4, C87
 with sigma for 1-2 distances of 0.004 and sigma for 1-3 distances of 0.004
 O1, C79
 with sigma for 1-2 distances of 0.004 and sigma for 1-3 distances of 0.004
 O3, C83
 with sigma for 1-2 distances of 0.004 and sigma for 1-3 distances of 0.004
6. Others
 Fixed X: C83(0.32961) C91(1.13492)
 Fixed Y: C83(-0.196059) C91(0.120341)
 Fixed Z: C83(0.41978) C91(0.728121)
7.a Secondary CH2 refined with riding coordinates:
 C79(H79A,H79B), C80(H80A,H80B), C81(H81A,H81B), C83(H83A,H83B), C84(H84A,
 H84B), C87(H87A,H87B), C88(H88A,H88B), C89(H89A,H89B), C91(H91A,H91B),
 C94(H94A,H94B), C85(H85A,H85B), C86(H86A,H86B)
7.b Aromatic/amide H refined with riding coordinates:
 C3(H3), C7(H7), C6(H6), C8(H8), C11(H11), C14(H14), C19(H19), C22(H22),
 C24(H24), C23(H23), C27(H27), C30(H30), C33(H33), C36(H36), C37(H37), C38(H38),
  C41(H41), C44(H44), C49(H49), C52(H52), C53(H53), C54(H54), C57(H57),
 C60(H60), C63(H63), C65(H65), C72(H72), C74(H74)
7.c Idealised Me refined as rotating group:
 C67(H67A,H67B,H67C), C68(H68A,H68B,H68C), C69(H69A,H69B,H69C), C76(H76A,H76B,
 H76C), C77(H77A,H77B,H77C), C78(H78A,H78B,H78C), C82(H82A,H82B,H82C), C90(H90A,
 H90B,H90C), C93(H93A,H93B,H93C), C92(H92A,H92B,H92C)
;
_smtbx_masks_special_details
;
A solvent mask was calculated and 168 electrons were 
found in a volume of 940\%A^3^ in 2 voids per unit cell. 
This is consistent with the presence of 
1[CH3CN] per Asymmetric Unit 
which account for 88 electrons 
per unit cell.
;
_olex2_submission_special_instructions 'No special instructions were received'

loop_
_space_group_symop_operation_xyz
'x, y, z'
'-x, y+1/2, -z+1/2'
'-x, -y, -z'
'x, -y-1/2, z-1/2'

loop_
_atom_site_label
_atom_site_type_symbol
_atom_site_fract_x
_atom_site_fract_y
_atom_site_fract_z
_atom_site_U_iso_or_equiv
_atom_site_adp_type
_atom_site_occupancy
_atom_site_site_symmetry_order
_atom_site_calc_flag
_atom_site_refinement_flags_posn
_atom_site_refinement_flags_adp
_atom_site_refinement_flags_occupancy
_atom_site_disorder_assembly
_atom_site_disorder_group
S1 S 0.58230(7) 0.4295(2) 0.63485(4) 0.0651(5) Uani 1 1 d . . . . .
O1 O 1.0360(3) 0.1614(7) 0.76327(12) 0.0970(10) Uani 1 1 d . U . . .
C1 C 0.5873(3) 0.2196(8) 0.68286(15) 0.0637(16) Uani 1 1 d . . . . .
N1 N 0.5183(2) 0.2007(6) 0.67197(13) 0.0679(14) Uani 1 1 d . . . . .
S2 S 0.73876(7) 0.6894(2) 0.55334(3) 0.0639(5) Uani 1 1 d . . . . .
O2 O 1.1104(4) 0.2802(9) 0.72315(16) 0.1301(14) Uani 1 1 d . U . . .
C2 C 0.6231(3) 0.3112(7) 0.66617(13) 0.0595(15) Uani 1 1 d . . . . .
N2 N 0.8306(2) 0.7063(6) 0.50949(11) 0.0617(12) Uani 1 1 d . . . . .
C3 C 0.6900(3) 0.3207(8) 0.67505(14) 0.0633(16) Uani 1 1 d . . . . .
H3 H 0.712949 0.379795 0.662416 0.076 Uiso 1 1 calc R U . . .
O3 O 0.3258(3) -0.0532(8) 0.43524(15) 0.1193(12) Uani 1 1 d . U . . .
C5 C 0.6882(3) 0.1632(8) 0.72054(15) 0.0714(17) Uani 1 1 d . . . . .
C4 C 0.7267(3) 0.2469(8) 0.70204(14) 0.0633(16) Uani 1 1 d . . . . .
O4 O 0.3979(3) 0.0884(9) 0.39444(15) 0.1253(13) Uani 1 1 d . U . . .
C7 C 0.7244(3) 0.0917(9) 0.74924(16) 0.0782(19) Uani 1 1 d . . . . .
H7 H 0.700949 0.039498 0.762501 0.094 Uiso 1 1 calc R U . . .
C6 C 0.6208(3) 0.1475(8) 0.71051(16) 0.0748(18) Uani 1 1 d . . . . .
H6 H 0.596924 0.086980 0.722510 0.090 Uiso 1 1 calc R U . . .
C8 C 0.7901(4) 0.0979(9) 0.75737(16) 0.084(2) Uani 1 1 d . . . . .
H8 H 0.811583 0.047430 0.776096 0.100 Uiso 1 1 calc R U . . .
C9 C 0.8286(3) 0.1753(8) 0.73959(15) 0.0699(17) Uani 1 1 d . . . . .
C11 C 0.8355(3) 0.3240(7) 0.69331(14) 0.0630(16) Uani 1 1 d . . . . .
H11 H 0.813883 0.377161 0.674905 0.076 Uiso 1 1 calc R U . . .
C10 C 0.7972(3) 0.2511(7) 0.71152(14) 0.0629(16) Uani 1 1 d . . . . .
C13 C 0.9358(3) 0.2460(8) 0.72940(15) 0.0688(17) Uani 1 1 d . . . . .
C12 C 0.9033(3) 0.3226(8) 0.70074(14) 0.0645(16) Uani 1 1 d . . . . .
C15 C 1.0071(3) 0.2381(8) 0.73682(15) 0.0692(17) Uani 1 1 d . U . . .
C14 C 0.8990(4) 0.1771(9) 0.74771(15) 0.0763(19) Uani 1 1 d . . . . .
H14 H 0.920827 0.128350 0.766565 0.092 Uiso 1 1 calc R U . . .
C16 C 1.0423(4) 0.2941(9) 0.71732(17) 0.0833(19) Uani 1 1 d . U . . .
C17 C 1.0128(3) 0.3774(8) 0.68907(14) 0.0659(16) Uani 1 1 d . . . . .
C19 C 0.9147(3) 0.4676(8) 0.65290(14) 0.0624(16) Uani 1 1 d . . . . .
H19 H 0.868383 0.480499 0.647523 0.075 Uiso 1 1 calc R U . . .
C18 C 0.9426(3) 0.3898(7) 0.68063(14) 0.0608(15) Uani 1 1 d . . . . .
C20 C 0.9508(3) 0.5259(8) 0.63316(14) 0.0630(16) Uani 1 1 d . . . . .
C22 C 1.0498(3) 0.4420(8) 0.66920(15) 0.0717(18) Uani 1 1 d . . . . .
H22 H 1.096283 0.436317 0.675055 0.086 Uiso 1 1 calc R U . . .
C21 C 1.0206(3) 0.5142(8) 0.64111(15) 0.0675(17) Uani 1 1 d . . . . .
C25 C 0.9590(3) 0.6373(8) 0.58176(15) 0.0657(16) Uani 1 1 d . . . . .
C24 C 1.0299(3) 0.6331(8) 0.59262(16) 0.0725(17) Uani 1 1 d . . . . .
H24 H 1.056657 0.673899 0.579649 0.087 Uiso 1 1 calc R U . . .
C23 C 1.0589(3) 0.5731(9) 0.62056(15) 0.0731(18) Uani 1 1 d . . . . .
H23 H 1.105435 0.569929 0.626607 0.088 Uiso 1 1 calc R U . . .
C26 C 0.9207(3) 0.5925(7) 0.60276(14) 0.0616(15) Uani 1 1 d . . . . .
C27 C 0.8523(3) 0.6092(7) 0.59263(14) 0.0568(14) Uani 1 1 d . . . . .
H27 H 0.825370 0.589118 0.606860 0.068 Uiso 1 1 calc R U . . .
C28 C 0.8232(3) 0.6531(7) 0.56320(13) 0.0582(15) Uani 1 1 d . . . . .
C29 C 0.8624(3) 0.6794(7) 0.54114(14) 0.0608(15) Uani 1 1 d . . . . .
C30 C 0.9290(3) 0.6772(8) 0.55188(14) 0.0676(17) Uani 1 1 d . . . . .
H30 H 0.955990 0.704643 0.538012 0.081 Uiso 1 1 calc R U . . .
C31 C 0.7684(3) 0.6430(7) 0.49669(14) 0.0615(15) Uani 1 1 d . . . . .
C32 C 0.7230(3) 0.6113(7) 0.51541(13) 0.0595(15) Uani 1 1 d . . . . .
C33 C 0.6646(3) 0.5345(7) 0.50424(14) 0.0610(15) Uani 1 1 d . . . . .
H33 H 0.636474 0.512490 0.517876 0.073 Uiso 1 1 calc R U . . .
C34 C 0.6446(3) 0.4863(7) 0.47267(14) 0.0625(15) Uani 1 1 d . . . . .
C35 C 0.6876(3) 0.5312(8) 0.45328(15) 0.0656(16) Uani 1 1 d . . . . .
C36 C 0.7473(3) 0.6072(8) 0.46543(15) 0.0712(17) Uani 1 1 d . . . . .
H36 H 0.774666 0.635724 0.451824 0.085 Uiso 1 1 calc R U . . .
C37 C 0.6660(4) 0.4959(9) 0.42120(15) 0.0759(18) Uani 1 1 d . . . . .
H37 H 0.692952 0.526746 0.407548 0.091 Uiso 1 1 calc R U . . .
C38 C 0.6080(3) 0.4197(9) 0.40944(16) 0.0748(18) Uani 1 1 d . . . . .
H38 H 0.594627 0.403104 0.387800 0.090 Uiso 1 1 calc R U . . .
C39 C 0.5669(3) 0.3642(8) 0.42924(15) 0.0685(17) Uani 1 1 d . . . . .
C40 C 0.5847(3) 0.4000(7) 0.46112(14) 0.0612(15) Uani 1 1 d . . . . .
C41 C 0.5456(3) 0.3400(8) 0.47984(15) 0.0650(16) Uani 1 1 d . . . . .
H41 H 0.557019 0.366302 0.501170 0.078 Uiso 1 1 calc R U . . .
C42 C 0.4905(3) 0.2433(7) 0.46952(15) 0.0656(16) Uani 1 1 d . . . . .
C43 C 0.4714(3) 0.2100(8) 0.43695(16) 0.0690(17) Uani 1 1 d . . . . .
C44 C 0.5098(3) 0.2705(8) 0.41794(16) 0.0710(18) Uani 1 1 d . . . . .
H44 H 0.497360 0.248529 0.396449 0.085 Uiso 1 1 calc R U . . .
C45 C 0.4157(3) 0.1088(9) 0.42585(17) 0.0796(18) Uani 1 1 d . U . . .
C46 C 0.3825(4) 0.0412(9) 0.44515(19) 0.0858(19) Uani 1 1 d . U . . .
C47 C 0.3969(3) 0.0720(8) 0.47773(16) 0.0673(17) Uani 1 1 d . . . . .
C48 C 0.4511(3) 0.1781(7) 0.49010(15) 0.0656(16) Uani 1 1 d . . . . .
C49 C 0.4669(3) 0.2059(7) 0.52172(15) 0.0637(16) Uani 1 1 d . . . . .
H49 H 0.503988 0.271283 0.530041 0.076 Uiso 1 1 calc R U . . .
C50 C 0.4304(3) 0.1414(7) 0.54188(16) 0.0665(17) Uani 1 1 d . . . . .
C51 C 0.3763(3) 0.0427(8) 0.52933(18) 0.0722(18) Uani 1 1 d . . . . .
C52 C 0.3616(3) 0.0106(8) 0.49765(18) 0.0746(19) Uani 1 1 d . . . . .
H52 H 0.325286 -0.057393 0.489518 0.090 Uiso 1 1 calc R U . . .
C53 C 0.3406(3) -0.0302(8) 0.55098(18) 0.0709(18) Uani 1 1 d . . . . .
H53 H 0.304228 -0.098615 0.543065 0.085 Uiso 1 1 calc R U . . .
C54 C 0.3566(3) -0.0049(8) 0.57998(19) 0.0771(19) Uani 1 1 d . . . . .
H54 H 0.331131 -0.053334 0.592795 0.092 Uiso 1 1 calc R U . . .
C55 C 0.4137(3) 0.0977(7) 0.59460(18) 0.0706(18) Uani 1 1 d . . . . .
C56 C 0.4485(3) 0.1702(7) 0.57432(15) 0.0635(16) Uani 1 1 d . . . . .
C57 C 0.5010(3) 0.2732(7) 0.58867(15) 0.0587(15) Uani 1 1 d . . . . .
H57 H 0.522727 0.335522 0.576000 0.070 Uiso 1 1 calc R U . . .
C58 C 0.5206(3) 0.2855(7) 0.61897(16) 0.0623(15) Uani 1 1 d . . . . .
C59 C 0.4913(3) 0.1976(8) 0.63948(15) 0.0643(16) Uani 1 1 d . . . . .
C60 C 0.4354(3) 0.1088(8) 0.62640(16) 0.0710(17) Uani 1 1 d . . . . .
H60 H 0.411806 0.055117 0.639428 0.085 Uiso 1 1 calc R U . . .
C61 C 0.4779(3) 0.1555(8) 0.69266(15) 0.0697(17) Uani 1 1 d . . . . .
C62 C 0.4460(4) 0.2762(9) 0.70466(19) 0.085(2) Uani 1 1 d . . . . .
C63 C 0.4104(5) 0.2373(11) 0.7262(2) 0.104(3) Uani 1 1 d . . . . .
H63 H 0.390677 0.321746 0.735471 0.125 Uiso 1 1 calc R U . . .
C64 C 0.4026(4) 0.0831(14) 0.7346(2) 0.108(3) Uani 1 1 d . . . . .
C65 C 0.4322(4) -0.0397(10) 0.7220(2) 0.099(2) Uani 1 1 d . . . . .
H65 H 0.425047 -0.148475 0.727298 0.119 Uiso 1 1 calc R U . . .
C66 C 0.4730(4) -0.0070(9) 0.70138(18) 0.082(2) Uani 1 1 d . . . . .
C67 C 0.5058(4) -0.1411(9) 0.6867(2) 0.101(3) Uani 1 1 d . . . . .
H67A H 0.477377 -0.236603 0.683455 0.151 Uiso 1 1 calc R U . . .
H67B H 0.547977 -0.169050 0.700378 0.151 Uiso 1 1 calc R U . . .
H67C H 0.513282 -0.103860 0.666812 0.151 Uiso 1 1 calc R U . . .
C68 C 0.4511(5) 0.4519(9) 0.6944(2) 0.105(3) Uani 1 1 d . . . . .
H68A H 0.415671 0.474509 0.676393 0.158 Uiso 1 1 calc R U . . .
H68B H 0.493595 0.468631 0.688957 0.158 Uiso 1 1 calc R U . . .
H68C H 0.447335 0.524949 0.711291 0.158 Uiso 1 1 calc R U . . .
C69 C 0.3622(6) 0.0402(19) 0.7594(3) 0.175(6) Uani 1 1 d . . . . .
H69A H 0.329899 0.125514 0.759957 0.262 Uiso 1 1 calc R U . . .
H69B H 0.392016 0.031207 0.779775 0.262 Uiso 1 1 calc R U . . .
H69C H 0.339427 -0.062954 0.754076 0.262 Uiso 1 1 calc R U . . .
C70 C 0.8732(3) 0.7529(8) 0.48973(14) 0.0628(16) Uani 1 1 d . . . . .
C71 C 0.9075(3) 0.6358(8) 0.47680(15) 0.0704(17) Uani 1 1 d . . . . .
C72 C 0.9465(4) 0.6871(9) 0.45772(18) 0.086(2) Uani 1 1 d . . . . .
H72 H 0.970147 0.608658 0.448965 0.103 Uiso 1 1 calc R U . . .
C73 C 0.9530(4) 0.8490(10) 0.45052(19) 0.089(2) Uani 1 1 d . . . . .
C74 C 0.9177(4) 0.9637(9) 0.4634(2) 0.100(3) Uani 1 1 d . . . . .
H74 H 0.921141 1.074714 0.458568 0.120 Uiso 1 1 calc R U . . .
C75 C 0.8778(4) 0.9187(8) 0.48324(17) 0.0770(19) Uani 1 1 d . . . . .
C76 C 0.8424(5) 1.0433(10) 0.4979(2) 0.103(3) Uani 1 1 d . . . . .
H76A H 0.842141 1.146419 0.487019 0.155 Uiso 1 1 calc R U . . .
H76B H 0.864724 1.056970 0.519586 0.155 Uiso 1 1 calc R U . . .
H76C H 0.797112 1.007791 0.496644 0.155 Uiso 1 1 calc R U . . .
C77 C 0.9021(3) 0.4609(8) 0.48435(17) 0.0762(18) Uani 1 1 d . . . . .
H77A H 0.870565 0.408006 0.467631 0.114 Uiso 1 1 calc R U . . .
H77B H 0.887100 0.450791 0.503652 0.114 Uiso 1 1 calc R U . . .
H77C H 0.945154 0.409137 0.486713 0.114 Uiso 1 1 calc R U . . .
C78 C 0.9964(5) 0.9003(12) 0.4281(3) 0.128(4) Uani 1 1 d . . . . .
H78A H 0.969794 0.959905 0.410740 0.192 Uiso 1 1 calc R U . . .
H78B H 1.014890 0.803779 0.420452 0.192 Uiso 1 1 calc R U . . .
H78C H 1.032186 0.969527 0.439058 0.192 Uiso 1 1 calc R U . . .
C79 C 1.0747(4) 0.2627(10) 0.78677(18) 0.0970(10) Uani 1 1 d . U . . .
H79A H 1.095994 0.348673 0.776934 0.116 Uiso 1 1 calc R U . . .
H79B H 1.109675 0.197258 0.799956 0.116 Uiso 1 1 calc R U . . .
C80 C 1.0328(4) 0.3388(10) 0.80646(18) 0.0970(10) Uani 1 1 d . . . . .
H80A H 1.006566 0.253460 0.813726 0.116 Uiso 1 1 calc R U . . .
H80B H 1.001823 0.415672 0.793729 0.116 Uiso 1 1 calc R U . . .
C81 C 1.0727(4) 0.4269(11) 0.83397(18) 0.0970(10) Uani 1 1 d . . . . .
H81A H 1.098748 0.512851 0.826790 0.116 Uiso 1 1 calc R U . . .
H81B H 1.103724 0.350321 0.846769 0.116 Uiso 1 1 calc R U . . .
C82 C 1.0287(4) 0.5027(10) 0.85371(18) 0.0970(10) Uani 1 1 d . . . . .
H82A H 1.000269 0.584667 0.841553 0.145 Uiso 1 1 calc R U . . .
H82B H 1.056135 0.553424 0.872023 0.145 Uiso 1 1 calc R U . . .
H82C H 1.001498 0.418466 0.860112 0.145 Uiso 1 1 calc R U . . .
C83 C 0.329610 -0.196059 0.419780 0.1193(12) Uani 1 1 d . U . . .
H83A H 0.358850 -0.271466 0.433769 0.143 Uiso 1 1 calc R U . . .
H83B H 0.349701 -0.174239 0.401998 0.143 Uiso 1 1 calc R U . . .
C84 C 0.2650(5) -0.2754(13) 0.4084(2) 0.1193(12) Uani 1 1 d . U . . .
H84A H 0.270137 -0.353235 0.392189 0.143 Uiso 1 1 calc R U . . .
H84B H 0.255370 -0.339375 0.425705 0.143 Uiso 1 1 calc R U . . .
C87 C 0.3372(5) 0.1718(14) 0.3816(2) 0.1253(13) Uani 1 1 d . U . . .
H87A H 0.341179 0.287694 0.387249 0.150 Uiso 1 1 calc R U . . .
H87B H 0.300856 0.124698 0.389717 0.150 Uiso 1 1 calc R U . . .
C88 C 0.3233(5) 0.1533(14) 0.3469(2) 0.1253(13) Uani 1 1 d . . . . .
H88A H 0.358539 0.204716 0.338534 0.150 Uiso 1 1 calc R U . . .
H88B H 0.320957 0.037446 0.341130 0.150 Uiso 1 1 calc R U . . .
C89 C 0.2589(5) 0.2343(14) 0.3341(2) 0.1253(13) Uani 1 1 d . . . . .
H89A H 0.222424 0.166038 0.337722 0.150 Uiso 1 1 calc R U . . .
H89B H 0.257060 0.339717 0.344433 0.150 Uiso 1 1 calc R U . . .
C90 C 0.2534(5) 0.2571(14) 0.3023(2) 0.1253(13) Uani 1 1 d . . . . .
H90A H 0.260716 0.153945 0.292700 0.188 Uiso 1 1 calc R U . . .
H90B H 0.286239 0.335877 0.299009 0.188 Uiso 1 1 calc R U . . .
H90C H 0.209366 0.297314 0.292886 0.188 Uiso 1 1 calc R U . . .
C91 C 1.134920 0.120341 0.728121 0.1301(14) Uani 1 1 d D U . . .
H91A H 1.100459 0.043904 0.717868 0.156 Uiso 1 1 calc R U . . .
H91B H 1.144575 0.097149 0.750533 0.156 Uiso 1 1 calc R U . . .
C94 C 0.2114(5) -0.1853(13) 0.3968(2) 0.1193(12) Uani 1 1 d D U . . .
H94A H 0.178271 -0.260590 0.385072 0.143 Uiso 1 1 calc R U . . .
H94B H 0.223893 -0.112042 0.381471 0.143 Uiso 1 1 calc R U . . .
C93 C 0.1785(5) -0.0901(12) 0.4143(2) 0.1193(12) Uani 1 1 d D U . . .
H93A H 0.189217 -0.127037 0.435796 0.179 Uiso 1 1 calc R U . . .
H93B H 0.131083 -0.098962 0.406080 0.179 Uiso 1 1 calc R U . . .
H93C H 0.192065 0.022912 0.413370 0.179 Uiso 1 1 calc R U . . .
C85 C 1.1968(6) 0.0911(14) 0.7161(2) 0.1301(14) Uani 1 1 d . U . . .
H85A H 1.224832 0.188766 0.719575 0.156 Uiso 1 1 calc R U . . .
H85B H 1.221915 0.000362 0.727546 0.156 Uiso 1 1 calc R U . . .
C86 C 1.1810(6) 0.0544(14) 0.6843(2) 0.1301(14) Uani 1 1 d D U . . .
H86A H 1.218327 0.083493 0.675009 0.156 Uiso 1 1 calc R U . . .
H86B H 1.142395 0.118598 0.673977 0.156 Uiso 1 1 calc R U . . .
C92 C 1.1666(6) -0.1171(14) 0.6797(2) 0.1301(14) Uani 1 1 d . U . . .
H92A H 1.173144 -0.171048 0.699841 0.195 Uiso 1 1 calc R U . . .
H92B H 1.196036 -0.164842 0.667793 0.195 Uiso 1 1 calc R U . . .
H92C H 1.120970 -0.131046 0.668524 0.195 Uiso 1 1 calc R U . . .

loop_
_atom_site_aniso_label
_atom_site_aniso_U_11
_atom_site_aniso_U_22
_atom_site_aniso_U_33
_atom_site_aniso_U_23
_atom_site_aniso_U_13
_atom_site_aniso_U_12
S1 0.0515(9) 0.0686(10) 0.0694(10) 0.0039(7) 0.0013(7) -0.0039(7)
O1 0.099(2) 0.096(2) 0.086(2) 0.0107(16) 0.0002(16) -0.0038(18)
C1 0.052(4) 0.064(4) 0.072(4) 0.000(3) 0.006(3) 0.000(3)
N1 0.058(3) 0.063(3) 0.081(4) 0.009(3) 0.013(3) 0.001(2)
S2 0.0475(8) 0.0759(10) 0.0633(9) -0.0053(7) 0.0013(7) 0.0052(7)
O2 0.1291(14) 0.1301(15) 0.1307(14) 0.0003(6) 0.0280(6) 0.0004(6)
C2 0.047(3) 0.063(4) 0.064(4) 0.002(3) 0.001(3) 0.002(3)
N2 0.053(3) 0.068(3) 0.061(3) 0.008(2) 0.006(2) 0.000(2)
C3 0.063(4) 0.066(4) 0.058(3) 0.007(3) 0.006(3) -0.005(3)
O3 0.1181(13) 0.1190(13) 0.1200(13) -0.0015(6) 0.0250(6) -0.0013(6)
C5 0.074(4) 0.070(4) 0.066(4) 0.009(3) 0.005(3) -0.005(3)
C4 0.052(3) 0.070(4) 0.066(4) 0.005(3) 0.008(3) -0.006(3)
O4 0.106(3) 0.146(3) 0.112(3) -0.008(3) 0.001(2) 0.006(2)
C7 0.068(4) 0.086(5) 0.076(4) 0.020(4) 0.006(3) -0.009(4)
C6 0.066(4) 0.075(4) 0.080(5) 0.007(4) 0.010(3) -0.007(3)
C8 0.080(5) 0.087(5) 0.075(4) 0.023(4) -0.002(4) -0.004(4)
C9 0.052(4) 0.081(4) 0.068(4) 0.009(3) -0.006(3) -0.002(3)
C11 0.053(4) 0.067(4) 0.060(3) 0.003(3) -0.005(3) 0.005(3)
C10 0.065(4) 0.053(3) 0.065(4) 0.005(3) 0.002(3) -0.003(3)
C13 0.062(4) 0.067(4) 0.068(4) 0.002(3) -0.006(3) -0.004(3)
C12 0.055(4) 0.067(4) 0.063(4) 0.002(3) -0.007(3) 0.001(3)
C15 0.066(4) 0.073(4) 0.056(3) 0.001(3) -0.012(3) 0.007(3)
C14 0.079(5) 0.079(5) 0.060(4) 0.011(3) -0.007(3) 0.002(4)
C16 0.099(3) 0.067(4) 0.069(4) -0.001(4) -0.015(4) 0.004(4)
C17 0.049(3) 0.073(4) 0.067(4) -0.002(3) -0.005(3) -0.006(3)
C19 0.037(3) 0.073(4) 0.069(4) -0.004(3) -0.008(3) 0.001(3)
C18 0.051(3) 0.059(4) 0.067(4) -0.007(3) -0.001(3) -0.007(3)
C20 0.049(3) 0.067(4) 0.068(4) -0.011(3) 0.004(3) -0.005(3)
C22 0.046(3) 0.077(4) 0.081(4) 0.004(4) -0.010(3) -0.008(3)
C21 0.048(3) 0.066(4) 0.077(4) -0.005(3) -0.009(3) -0.006(3)
C25 0.051(4) 0.065(4) 0.079(4) -0.005(3) 0.009(3) -0.001(3)
C24 0.050(4) 0.082(4) 0.081(4) 0.009(4) 0.006(3) -0.004(3)
C23 0.047(3) 0.094(5) 0.074(4) -0.005(4) 0.007(3) -0.009(3)
C26 0.049(3) 0.062(4) 0.068(4) -0.007(3) 0.000(3) -0.008(3)
C27 0.046(3) 0.054(3) 0.068(4) -0.005(3) 0.008(3) -0.002(3)
C28 0.045(3) 0.065(4) 0.061(4) -0.004(3) 0.003(3) 0.000(3)
C29 0.053(4) 0.059(4) 0.068(4) -0.003(3) 0.008(3) -0.005(3)
C30 0.053(4) 0.089(5) 0.058(4) -0.007(3) 0.006(3) -0.007(3)
C31 0.055(4) 0.060(4) 0.066(4) 0.003(3) 0.007(3) 0.004(3)
C32 0.051(3) 0.060(3) 0.063(4) 0.002(3) 0.003(3) 0.000(3)
C33 0.045(3) 0.068(4) 0.065(4) 0.004(3) -0.002(3) 0.005(3)
C34 0.056(4) 0.059(4) 0.070(4) 0.002(3) 0.009(3) 0.006(3)
C35 0.056(4) 0.066(4) 0.070(4) 0.000(3) 0.003(3) 0.001(3)
C36 0.062(4) 0.079(4) 0.072(4) 0.011(3) 0.013(3) 0.005(3)
C37 0.074(5) 0.088(5) 0.065(4) 0.004(3) 0.012(3) -0.001(4)
C38 0.066(4) 0.084(5) 0.066(4) 0.007(3) -0.003(3) 0.007(4)
C39 0.064(4) 0.068(4) 0.066(4) -0.001(3) -0.002(3) 0.002(3)
C40 0.049(3) 0.060(4) 0.065(4) 0.000(3) -0.009(3) 0.008(3)
C41 0.048(3) 0.072(4) 0.068(4) 0.005(3) -0.002(3) -0.004(3)
C42 0.051(4) 0.060(4) 0.077(4) -0.003(3) -0.006(3) 0.003(3)
C43 0.057(4) 0.067(4) 0.075(4) 0.001(3) -0.002(3) 0.005(3)
C44 0.059(4) 0.076(4) 0.066(4) 0.000(3) -0.012(3) 0.010(3)
C45 0.052(4) 0.090(5) 0.083(4) -0.015(4) -0.014(3) -0.003(3)
C46 0.075(4) 0.078(5) 0.099(6) 0.000(4) 0.010(4) 0.020(3)
C47 0.045(3) 0.066(4) 0.080(4) -0.006(3) -0.011(3) 0.008(3)
C48 0.050(3) 0.061(4) 0.081(4) -0.001(3) 0.004(3) 0.011(3)
C49 0.049(3) 0.058(4) 0.074(4) -0.002(3) -0.008(3) -0.001(3)
C50 0.044(3) 0.059(4) 0.090(5) -0.006(3) -0.002(3) 0.006(3)
C51 0.048(4) 0.064(4) 0.098(5) 0.000(4) 0.000(3) 0.009(3)
C52 0.046(3) 0.068(4) 0.101(6) -0.001(4) -0.002(4) -0.007(3)
C53 0.044(3) 0.065(4) 0.094(5) 0.004(4) -0.005(3) -0.006(3)
C54 0.055(4) 0.073(4) 0.098(6) 0.016(4) 0.006(4) -0.001(3)
C55 0.046(3) 0.051(4) 0.110(6) 0.011(3) 0.006(3) -0.005(3)
C56 0.037(3) 0.062(4) 0.084(4) 0.009(3) -0.001(3) 0.011(3)
C57 0.044(3) 0.054(3) 0.073(4) 0.002(3) 0.002(3) -0.001(3)
C58 0.047(3) 0.056(3) 0.080(4) 0.002(3) 0.005(3) 0.001(3)
C59 0.040(3) 0.072(4) 0.079(4) 0.008(3) 0.008(3) 0.005(3)
C60 0.063(4) 0.064(4) 0.082(5) 0.006(3) 0.009(3) -0.010(3)
C61 0.065(4) 0.068(4) 0.076(4) 0.002(3) 0.016(3) -0.005(3)
C62 0.076(5) 0.079(5) 0.104(6) 0.015(4) 0.029(4) -0.002(4)
C63 0.112(7) 0.089(6) 0.125(7) 0.017(5) 0.057(6) 0.012(5)
C64 0.088(6) 0.135(8) 0.114(7) 0.038(6) 0.048(5) 0.005(6)
C65 0.094(6) 0.077(5) 0.127(7) 0.027(5) 0.028(5) -0.009(5)
C66 0.079(5) 0.066(4) 0.100(5) 0.009(4) 0.017(4) -0.004(4)
C67 0.112(6) 0.057(4) 0.131(7) 0.007(4) 0.020(5) 0.006(4)
C68 0.119(7) 0.074(5) 0.128(7) 0.014(5) 0.041(6) 0.021(5)
C69 0.133(9) 0.244(15) 0.176(11) 0.053(10) 0.098(9) -0.011(9)
C70 0.052(3) 0.063(4) 0.070(4) 0.004(3) 0.008(3) -0.001(3)
C71 0.062(4) 0.075(4) 0.075(4) -0.005(3) 0.016(3) -0.011(3)
C72 0.086(5) 0.073(5) 0.103(6) -0.008(4) 0.027(4) -0.005(4)
C73 0.088(5) 0.081(5) 0.105(6) 0.006(4) 0.036(4) -0.014(4)
C74 0.106(6) 0.061(5) 0.139(7) 0.008(5) 0.041(6) -0.020(4)
C75 0.073(4) 0.068(4) 0.090(5) -0.005(4) 0.017(4) -0.012(4)
C76 0.109(7) 0.083(5) 0.125(7) -0.012(5) 0.043(5) 0.005(5)
C77 0.074(4) 0.065(4) 0.092(5) 0.004(3) 0.025(4) 0.002(3)
C78 0.126(8) 0.111(7) 0.174(9) 0.013(7) 0.089(7) -0.025(6)
C79 0.099(2) 0.096(2) 0.086(2) 0.0107(16) 0.0002(16) -0.0038(18)
C80 0.099(2) 0.096(2) 0.086(2) 0.0107(16) 0.0002(16) -0.0038(18)
C81 0.099(2) 0.096(2) 0.086(2) 0.0107(16) 0.0002(16) -0.0038(18)
C82 0.099(2) 0.096(2) 0.086(2) 0.0107(16) 0.0002(16) -0.0038(18)
C83 0.1181(13) 0.1190(13) 0.1200(13) -0.0015(6) 0.0250(6) -0.0013(6)
C84 0.1181(13) 0.1190(13) 0.1200(13) -0.0015(6) 0.0250(6) -0.0013(6)
C87 0.106(3) 0.146(3) 0.112(3) -0.008(3) 0.001(2) 0.006(2)
C88 0.106(3) 0.146(3) 0.112(3) -0.008(3) 0.001(2) 0.006(2)
C89 0.106(3) 0.146(3) 0.112(3) -0.008(3) 0.001(2) 0.006(2)
C90 0.106(3) 0.146(3) 0.112(3) -0.008(3) 0.001(2) 0.006(2)
C91 0.1291(14) 0.1301(15) 0.1307(14) 0.0003(6) 0.0280(6) 0.0004(6)
C94 0.1181(13) 0.1190(13) 0.1200(13) -0.0015(6) 0.0250(6) -0.0013(6)
C93 0.1181(13) 0.1190(13) 0.1200(13) -0.0015(6) 0.0250(6) -0.0013(6)
C85 0.1291(14) 0.1301(15) 0.1307(14) 0.0003(6) 0.0280(6) 0.0004(6)
C86 0.1291(14) 0.1301(15) 0.1307(14) 0.0003(6) 0.0280(6) 0.0004(6)
C92 0.1291(14) 0.1301(15) 0.1307(14) 0.0003(6) 0.0280(6) 0.0004(6)

loop_
_atom_type_symbol
_atom_type_description
_atom_type_scat_dispersion_real
_atom_type_scat_dispersion_imag
_atom_type_scat_source
C C 0.0181 0.0091 'International Tables Vol C Tables 4.2.6.8 and 6.1.1.4'
H H 0.0000 0.0000 'International Tables Vol C Tables 4.2.6.8 and 6.1.1.4'
N N 0.0311 0.0180 'International Tables Vol C Tables 4.2.6.8 and 6.1.1.4'
O O 0.0492 0.0322 'International Tables Vol C Tables 4.2.6.8 and 6.1.1.4'
S S 0.3331 0.5567 'International Tables Vol C Tables 4.2.6.8 and 6.1.1.4'

loop_
_geom_angle_atom_site_label_1
_geom_angle_atom_site_label_2
_geom_angle_atom_site_label_3
_geom_angle
_geom_angle_site_symmetry_1
_geom_angle_site_symmetry_3
_geom_angle_publ_flag
C2 S1 C58 97.1(3) . . ?
C15 O1 C79 115.3(6) . . ?
C2 C1 N1 120.2(5) . . ?
C2 C1 C6 118.4(6) . . ?
C6 C1 N1 121.4(6) . . ?
C1 N1 C59 119.2(5) . . ?
C1 N1 C61 120.5(5) . . ?
C61 N1 C59 119.3(5) . . ?
C28 S2 C32 98.1(3) . . ?
C16 O2 C91 115.1(6) . . ?
C1 C2 S1 120.2(4) . . ?
C3 C2 S1 118.8(5) . . ?
C3 C2 C1 120.9(5) . . ?
C29 N2 C70 115.2(5) . . ?
C31 N2 C29 121.9(5) . . ?
C31 N2 C70 119.8(5) . . ?
C2 C3 H3 118.4 . . ?
C2 C3 C4 123.2(6) . . ?
C4 C3 H3 118.4 . . ?
C83 O3 C46 119.6(6) . . ?
C4 C5 C7 116.4(6) . . ?
C6 C5 C4 121.0(6) . . ?
C6 C5 C7 122.5(6) . . ?
C3 C4 C5 115.1(5) . . ?
C3 C4 C10 124.4(5) . . ?
C10 C4 C5 120.4(5) . . ?
C45 O4 C87 111.0(7) . . ?
C5 C7 H7 119.2 . . ?
C8 C7 C5 121.5(6) . . ?
C8 C7 H7 119.2 . . ?
C1 C6 H6 119.5 . . ?
C5 C6 C1 121.0(6) . . ?
C5 C6 H6 119.5 . . ?
C7 C8 H8 118.4 . . ?
C7 C8 C9 123.2(6) . . ?
C9 C8 H8 118.4 . . ?
C8 C9 C10 119.1(6) . . ?
C8 C9 C14 123.2(6) . . ?
C10 C9 C14 117.7(6) . . ?
C10 C11 H11 118.4 . . ?
C12 C11 H11 118.4 . . ?
C12 C11 C10 123.2(6) . . ?
C9 C10 C4 119.3(6) . . ?
C11 C10 C4 121.4(5) . . ?
C11 C10 C9 119.2(6) . . ?
C12 C13 C15 118.4(6) . . ?
C14 C13 C12 119.5(6) . . ?
C14 C13 C15 122.1(6) . . ?
C11 C12 C13 118.0(6) . . ?
C11 C12 C18 122.7(5) . . ?
C13 C12 C18 119.3(5) . . ?
O1 C15 C13 117.1(6) . . ?
C16 C15 O1 121.4(6) . . ?
C16 C15 C13 121.4(6) . . ?
C9 C14 H14 118.8 . . ?
C13 C14 C9 122.5(6) . . ?
C13 C14 H14 118.8 . . ?
O2 C16 C17 115.0(7) . . ?
C15 C16 O2 122.5(6) . . ?
C15 C16 C17 122.6(7) . . ?
C18 C17 C16 118.4(6) . . ?
C22 C17 C16 122.8(6) . . ?
C22 C17 C18 118.9(5) . . ?
C18 C19 H19 118.4 . . ?
C20 C19 H19 118.4 . . ?
C20 C19 C18 123.2(5) . . ?
C17 C18 C12 119.8(5) . . ?
C19 C18 C12 122.5(5) . . ?
C19 C18 C17 117.7(6) . . ?
C19 C20 C21 119.8(6) . . ?
C19 C20 C26 122.6(5) . . ?
C21 C20 C26 117.4(6) . . ?
C17 C22 H22 118.8 . . ?
C21 C22 C17 122.3(6) . . ?
C21 C22 H22 118.8 . . ?
C22 C21 C20 118.0(6) . . ?
C22 C21 C23 121.6(6) . . ?
C23 C21 C20 120.4(6) . . ?
C26 C25 C24 117.5(6) . . ?
C30 C25 C24 122.6(6) . . ?
C30 C25 C26 119.8(6) . . ?
C25 C24 H24 118.9 . . ?
C23 C24 C25 122.1(6) . . ?
C23 C24 H24 118.9 . . ?
C21 C23 H23 119.6 . . ?
C24 C23 C21 120.9(6) . . ?
C24 C23 H23 119.6 . . ?
C25 C26 C20 121.2(5) . . ?
C27 C26 C20 122.1(6) . . ?
C27 C26 C25 116.7(5) . . ?
C26 C27 H27 118.7 . . ?
C28 C27 C26 122.6(6) . . ?
C28 C27 H27 118.7 . . ?
C27 C28 S2 119.8(4) . . ?
C27 C28 C29 119.8(5) . . ?
C29 C28 S2 120.2(4) . . ?
C28 C29 N2 119.0(5) . . ?
C30 C29 N2 124.0(5) . . ?
C30 C29 C28 117.0(5) . . ?
C25 C30 H30 118.3 . . ?
C29 C30 C25 123.4(6) . . ?
C29 C30 H30 118.3 . . ?
N2 C31 C32 120.8(5) . . ?
C36 C31 N2 123.1(6) . . ?
C36 C31 C32 116.1(6) . . ?
C31 C32 S2 118.9(4) . . ?
C33 C32 S2 118.6(5) . . ?
C33 C32 C31 122.2(6) . . ?
C32 C33 H33 119.0 . . ?
C32 C33 C34 121.9(6) . . ?
C34 C33 H33 119.0 . . ?
C33 C34 C40 122.2(6) . . ?
C35 C34 C33 115.8(6) . . ?
C35 C34 C40 122.1(6) . . ?
C34 C35 C37 116.6(6) . . ?
C36 C35 C34 120.9(6) . . ?
C36 C35 C37 122.5(6) . . ?
C31 C36 C35 122.8(6) . . ?
C31 C36 H36 118.6 . . ?
C35 C36 H36 118.6 . . ?
C35 C37 H37 118.8 . . ?
C38 C37 C35 122.4(7) . . ?
C38 C37 H37 118.8 . . ?
C37 C38 H38 119.5 . . ?
C37 C38 C39 121.0(6) . . ?
C39 C38 H38 119.5 . . ?
C40 C39 C38 119.2(6) . . ?
C40 C39 C44 118.8(6) . . ?
C44 C39 C38 122.0(6) . . ?
C39 C40 C34 118.5(6) . . ?
C41 C40 C34 123.3(6) . . ?
C41 C40 C39 118.0(6) . . ?
C40 C41 H41 117.8 . . ?
C40 C41 C42 124.4(6) . . ?
C42 C41 H41 117.8 . . ?
C41 C42 C43 117.7(6) . . ?
C41 C42 C48 123.0(6) . . ?
C43 C42 C48 119.3(6) . . ?
C44 C43 C42 118.5(6) . . ?
C44 C43 C45 122.6(6) . . ?
C45 C43 C42 118.7(7) . . ?
C39 C44 H44 118.7 . . ?
C43 C44 C39 122.6(6) . . ?
C43 C44 H44 118.7 . . ?
O4 C45 C43 116.0(7) . . ?
C46 C45 O4 122.5(7) . . ?
C46 C45 C43 121.4(7) . . ?
O3 C46 C47 112.9(7) . . ?
C45 C46 O3 123.5(7) . . ?
C45 C46 C47 123.3(7) . . ?
C46 C47 C48 117.7(7) . . ?
C52 C47 C46 124.3(6) . . ?
C52 C47 C48 118.0(6) . . ?
C47 C48 C42 119.3(6) . . ?
C49 C48 C42 122.0(6) . . ?
C49 C48 C47 118.5(6) . . ?
C48 C49 H49 118.6 . . ?
C48 C49 C50 122.8(6) . . ?
C50 C49 H49 118.6 . . ?
C49 C50 C51 118.0(6) . . ?
C49 C50 C56 121.5(6) . . ?
C51 C50 C56 120.5(6) . . ?
C50 C51 C53 117.3(6) . . ?
C52 C51 C50 119.1(7) . . ?
C52 C51 C53 123.5(6) . . ?
C47 C52 C51 123.5(6) . . ?
C47 C52 H52 118.3 . . ?
C51 C52 H52 118.3 . . ?
C51 C53 H53 118.8 . . ?
C54 C53 C51 122.4(6) . . ?
C54 C53 H53 118.8 . . ?
C53 C54 H54 118.7 . . ?
C53 C54 C55 122.6(7) . . ?
C55 C54 H54 118.7 . . ?
C56 C55 C54 116.1(7) . . ?
C60 C55 C54 122.0(6) . . ?
C60 C55 C56 121.6(6) . . ?
C55 C56 C50 121.1(6) . . ?
C55 C56 C57 115.0(6) . . ?
C57 C56 C50 123.9(6) . . ?
C56 C57 H57 118.8 . . ?
C58 C57 C56 122.4(6) . . ?
C58 C57 H57 118.8 . . ?
C57 C58 S1 119.2(5) . . ?
C57 C58 C59 122.6(6) . . ?
C59 C58 S1 118.0(5) . . ?
C58 C59 N1 121.0(5) . . ?
C60 C59 N1 122.5(6) . . ?
C60 C59 C58 116.5(6) . . ?
C55 C60 C59 121.0(6) . . ?
C55 C60 H60 119.5 . . ?
C59 C60 H60 119.5 . . ?
C62 C61 N1 117.8(6) . . ?
C62 C61 C66 121.1(6) . . ?
C66 C61 N1 121.1(6) . . ?
C61 C62 C63 119.0(7) . . ?
C61 C62 C68 120.1(7) . . ?
C63 C62 C68 120.9(7) . . ?
C62 C63 H63 118.9 . . ?
C64 C63 C62 122.2(8) . . ?
C64 C63 H63 118.9 . . ?
C63 C64 C65 119.5(8) . . ?
C63 C64 C69 121.7(10) . . ?
C65 C64 C69 118.7(10) . . ?
C64 C65 H65 119.5 . . ?
C64 C65 C66 121.1(7) . . ?
C66 C65 H65 119.5 . . ?
C61 C66 C65 116.9(7) . . ?
C61 C66 C67 120.6(7) . . ?
C65 C66 C67 122.2(7) . . ?
C66 C67 H67A 109.5 . . ?
C66 C67 H67B 109.5 . . ?
C66 C67 H67C 109.5 . . ?
H67A C67 H67B 109.5 . . ?
H67A C67 H67C 109.5 . . ?
H67B C67 H67C 109.5 . . ?
C62 C68 H68A 109.5 . . ?
C62 C68 H68B 109.5 . . ?
C62 C68 H68C 109.5 . . ?
H68A C68 H68B 109.5 . . ?
H68A C68 H68C 109.5 . . ?
H68B C68 H68C 109.5 . . ?
C64 C69 H69A 109.5 . . ?
C64 C69 H69B 109.5 . . ?
C64 C69 H69C 109.5 . . ?
H69A C69 H69B 109.5 . . ?
H69A C69 H69C 109.5 . . ?
H69B C69 H69C 109.5 . . ?
C71 C70 N2 120.6(5) . . ?
C71 C70 C75 121.5(6) . . ?
C75 C70 N2 117.9(6) . . ?
C70 C71 C77 120.3(6) . . ?
C72 C71 C70 118.0(6) . . ?
C72 C71 C77 121.6(6) . . ?
C71 C72 H72 118.5 . . ?
C71 C72 C73 122.9(7) . . ?
C73 C72 H72 118.5 . . ?
C72 C73 C74 118.1(7) . . ?
C72 C73 C78 120.9(8) . . ?
C74 C73 C78 121.0(7) . . ?
C73 C74 H74 119.3 . . ?
C75 C74 C73 121.5(7) . . ?
C75 C74 H74 119.3 . . ?
C70 C75 C76 121.1(7) . . ?
C74 C75 C70 117.9(7) . . ?
C74 C75 C76 121.0(7) . . ?
C75 C76 H76A 109.5 . . ?
C75 C76 H76B 109.5 . . ?
C75 C76 H76C 109.5 . . ?
H76A C76 H76B 109.5 . . ?
H76A C76 H76C 109.5 . . ?
H76B C76 H76C 109.5 . . ?
C71 C77 H77A 109.5 . . ?
C71 C77 H77B 109.5 . . ?
C71 C77 H77C 109.5 . . ?
H77A C77 H77B 109.5 . . ?
H77A C77 H77C 109.5 . . ?
H77B C77 H77C 109.5 . . ?
C73 C78 H78A 109.5 . . ?
C73 C78 H78B 109.5 . . ?
C73 C78 H78C 109.5 . . ?
H78A C78 H78B 109.5 . . ?
H78A C78 H78C 109.5 . . ?
H78B C78 H78C 109.5 . . ?
O1 C79 H79A 109.4 . . ?
O1 C79 H79B 109.4 . . ?
O1 C79 C80 111.0(7) . . ?
H79A C79 H79B 108.0 . . ?
C80 C79 H79A 109.4 . . ?
C80 C79 H79B 109.4 . . ?
C79 C80 H80A 109.1 . . ?
C79 C80 H80B 109.1 . . ?
C79 C80 C81 112.6(7) . . ?
H80A C80 H80B 107.8 . . ?
C81 C80 H80A 109.1 . . ?
C81 C80 H80B 109.1 . . ?
C80 C81 H81A 109.3 . . ?
C80 C81 H81B 109.3 . . ?
C80 C81 C82 111.4(7) . . ?
H81A C81 H81B 108.0 . . ?
C82 C81 H81A 109.3 . . ?
C82 C81 H81B 109.3 . . ?
C81 C82 H82A 109.5 . . ?
C81 C82 H82B 109.5 . . ?
C81 C82 H82C 109.5 . . ?
H82A C82 H82B 109.5 . . ?
H82A C82 H82C 109.5 . . ?
H82B C82 H82C 109.5 . . ?
O3 C83 H83A 108.9 . . ?
O3 C83 H83B 108.9 . . ?
O3 C83 C84 113.5(5) . . ?
H83A C83 H83B 107.7 . . ?
C84 C83 H83A 108.9 . . ?
C84 C83 H83B 108.9 . . ?
C83 C84 H84A 107.3 . . ?
C83 C84 H84B 107.3 . . ?
H84A C84 H84B 106.9 . . ?
C94 C84 C83 120.1(9) . . ?
C94 C84 H84A 107.3 . . ?
C94 C84 H84B 107.3 . . ?
O4 C87 H87A 110.1 . . ?
O4 C87 H87B 110.1 . . ?
O4 C87 C88 107.9(8) . . ?
H87A C87 H87B 108.4 . . ?
C88 C87 H87A 110.1 . . ?
C88 C87 H87B 110.1 . . ?
C87 C88 H88A 110.3 . . ?
C87 C88 H88B 110.3 . . ?
H88A C88 H88B 108.6 . . ?
C89 C88 C87 107.0(9) . . ?
C89 C88 H88A 110.3 . . ?
C89 C88 H88B 110.3 . . ?
C88 C89 H89A 110.1 . . ?
C88 C89 H89B 110.1 . . ?
H89A C89 H89B 108.4 . . ?
C90 C89 C88 107.9(9) . . ?
C90 C89 H89A 110.1 . . ?
C90 C89 H89B 110.1 . . ?
C89 C90 H90A 109.5 . . ?
C89 C90 H90B 109.5 . . ?
C89 C90 H90C 109.5 . . ?
H90A C90 H90B 109.5 . . ?
H90A C90 H90C 109.5 . . ?
H90B C90 H90C 109.5 . . ?
O2 C91 H91A 108.9 . . ?
O2 C91 H91B 108.9 . . ?
O2 C91 C85 113.5(5) . . ?
H91A C91 H91B 107.7 . . ?
C85 C91 H91A 108.9 . . ?
C85 C91 H91B 108.9 . . ?
C84 C94 H94A 106.1 . . ?
C84 C94 H94B 106.1 . . ?
C84 C94 C93 124.9(10) . . ?
H94A C94 H94B 106.3 . . ?
C93 C94 H94A 106.1 . . ?
C93 C94 H94B 106.1 . . ?
C94 C93 H93A 109.5 . . ?
C94 C93 H93B 109.5 . . ?
C94 C93 H93C 109.5 . . ?
H93A C93 H93B 109.5 . . ?
H93A C93 H93C 109.5 . . ?
H93B C93 H93C 109.5 . . ?
C91 C85 H85A 109.4 . . ?
C91 C85 H85B 109.4 . . ?
H85A C85 H85B 108.0 . . ?
C86 C85 C91 111.0(9) . . ?
C86 C85 H85A 109.4 . . ?
C86 C85 H85B 109.4 . . ?
C85 C86 H86A 109.6 . . ?
C85 C86 H86B 109.6 . . ?
C85 C86 C92 110.2(10) . . ?
H86A C86 H86B 108.1 . . ?
C92 C86 H86A 109.6 . . ?
C92 C86 H86B 109.6 . . ?
C86 C92 H92A 109.5 . . ?
C86 C92 H92B 109.5 . . ?
C86 C92 H92C 109.5 . . ?
H92A C92 H92B 109.5 . . ?
H92A C92 H92C 109.5 . . ?
H92B C92 H92C 109.5 . . ?

loop_
_geom_bond_atom_site_label_1
_geom_bond_atom_site_label_2
_geom_bond_distance
_geom_bond_site_symmetry_2
_geom_bond_publ_flag
S1 C2 1.759(6) . ?
S1 C58 1.782(6) . ?
O1 C15 1.354(8) . ?
O1 C79 1.440(9) . ?
C1 N1 1.425(8) . ?
C1 C2 1.389(9) . ?
C1 C6 1.405(9) . ?
N1 C59 1.428(8) . ?
N1 C61 1.428(8) . ?
S2 C28 1.747(6) . ?
S2 C32 1.766(6) . ?
O2 C16 1.394(10) . ?
O2 C91 1.417(7) . ?
C2 C3 1.369(8) . ?
N2 C29 1.434(7) . ?
N2 C31 1.398(8) . ?
N2 C70 1.434(8) . ?
C3 H3 0.9500 . ?
C3 C4 1.410(8) . ?
O3 C46 1.405(10) . ?
O3 C83 1.378(7) . ?
C5 C4 1.448(9) . ?
C5 C7 1.456(9) . ?
C5 C6 1.384(9) . ?
C4 C10 1.441(9) . ?
O4 C45 1.373(9) . ?
O4 C87 1.446(11) . ?
C7 H7 0.9500 . ?
C7 C8 1.340(10) . ?
C6 H6 0.9500 . ?
C8 H8 0.9500 . ?
C8 C9 1.401(10) . ?
C9 C10 1.420(8) . ?
C9 C14 1.435(9) . ?
C11 H11 0.9500 . ?
C11 C10 1.394(9) . ?
C11 C12 1.381(9) . ?
C13 C12 1.449(9) . ?
C13 C15 1.453(9) . ?
C13 C14 1.361(10) . ?
C12 C18 1.451(9) . ?
C15 C16 1.338(10) . ?
C14 H14 0.9500 . ?
C16 C17 1.445(9) . ?
C17 C18 1.435(8) . ?
C17 C22 1.401(9) . ?
C19 H19 0.9500 . ?
C19 C18 1.397(8) . ?
C19 C20 1.366(9) . ?
C20 C21 1.426(9) . ?
C20 C26 1.465(9) . ?
C22 H22 0.9500 . ?
C22 C21 1.396(9) . ?
C21 C23 1.426(9) . ?
C25 C24 1.452(9) . ?
C25 C26 1.408(9) . ?
C25 C30 1.377(9) . ?
C24 H24 0.9500 . ?
C24 C23 1.349(9) . ?
C23 H23 0.9500 . ?
C26 C27 1.405(8) . ?
C27 H27 0.9500 . ?
C27 C28 1.364(8) . ?
C28 C29 1.427(8) . ?
C29 C30 1.367(8) . ?
C30 H30 0.9500 . ?
C31 C32 1.419(9) . ?
C31 C36 1.393(9) . ?
C32 C33 1.367(8) . ?
C33 H33 0.9500 . ?
C33 C34 1.429(8) . ?
C34 C35 1.425(9) . ?
C34 C40 1.434(9) . ?
C35 C36 1.394(9) . ?
C35 C37 1.427(9) . ?
C36 H36 0.9500 . ?
C37 H37 0.9500 . ?
C37 C38 1.362(10) . ?
C38 H38 0.9500 . ?
C38 C39 1.434(10) . ?
C39 C40 1.414(8) . ?
C39 C44 1.419(9) . ?
C40 C41 1.381(9) . ?
C41 H41 0.9500 . ?
C41 C42 1.393(8) . ?
C42 C43 1.440(9) . ?
C42 C48 1.462(9) . ?
C43 C44 1.380(10) . ?
C43 C45 1.430(9) . ?
C44 H44 0.9500 . ?
C45 C46 1.340(11) . ?
C46 C47 1.435(10) . ?
C47 C48 1.440(9) . ?
C47 C52 1.369(10) . ?
C48 C49 1.389(9) . ?
C49 H49 0.9500 . ?
C49 C50 1.404(9) . ?
C50 C51 1.406(9) . ?
C50 C56 1.427(9) . ?
C51 C52 1.398(10) . ?
C51 C53 1.471(10) . ?
C52 H52 0.9500 . ?
C53 H53 0.9500 . ?
C53 C54 1.275(9) . ?
C54 H54 0.9500 . ?
C54 C55 1.491(9) . ?
C55 C56 1.410(9) . ?
C55 C60 1.388(9) . ?
C56 C57 1.423(8) . ?
C57 H57 0.9500 . ?
C57 C58 1.321(8) . ?
C58 C59 1.408(9) . ?
C59 C60 1.392(9) . ?
C60 H60 0.9500 . ?
C61 C62 1.373(10) . ?
C61 C66 1.409(9) . ?
C62 C63 1.374(11) . ?
C62 C68 1.534(11) . ?
C63 H63 0.9500 . ?
C63 C64 1.349(12) . ?
C64 C65 1.371(13) . ?
C64 C69 1.570(12) . ?
C65 H65 0.9500 . ?
C65 C66 1.411(12) . ?
C66 C67 1.525(11) . ?
C67 H67A 0.9800 . ?
C67 H67B 0.9800 . ?
C67 H67C 0.9800 . ?
C68 H68A 0.9800 . ?
C68 H68B 0.9800 . ?
C68 H68C 0.9800 . ?
C69 H69A 0.9800 . ?
C69 H69B 0.9800 . ?
C69 H69C 0.9800 . ?
C70 C71 1.402(9) . ?
C70 C75 1.410(9) . ?
C71 C72 1.366(10) . ?
C71 C77 1.496(9) . ?
C72 H72 0.9500 . ?
C72 C73 1.390(10) . ?
C73 C74 1.399(11) . ?
C73 C78 1.547(11) . ?
C74 H74 0.9500 . ?
C74 C75 1.390(11) . ?
C75 C76 1.499(10) . ?
C76 H76A 0.9800 . ?
C76 H76B 0.9800 . ?
C76 H76C 0.9800 . ?
C77 H77A 0.9800 . ?
C77 H77B 0.9800 . ?
C77 H77C 0.9800 . ?
C78 H78A 0.9800 . ?
C78 H78B 0.9800 . ?
C78 H78C 0.9800 . ?
C79 H79A 0.9900 . ?
C79 H79B 0.9900 . ?
C79 C80 1.506(12) . ?
C80 H80A 0.9900 . ?
C80 H80B 0.9900 . ?
C80 C81 1.507(11) . ?
C81 H81A 0.9900 . ?
C81 H81B 0.9900 . ?
C81 C82 1.539(12) . ?
C82 H82A 0.9800 . ?
C82 H82B 0.9800 . ?
C82 H82C 0.9800 . ?
C83 H83A 0.9900 . ?
C83 H83B 0.9900 . ?
C83 C84 1.485(10) . ?
C84 H84A 0.9900 . ?
C84 H84B 0.9900 . ?
C84 C94 1.348(13) . ?
C87 H87A 0.9900 . ?
C87 H87B 0.9900 . ?
C87 C88 1.513(13) . ?
C88 H88A 0.9900 . ?
C88 H88B 0.9900 . ?
C88 C89 1.496(13) . ?
C89 H89A 0.9900 . ?
C89 H89B 0.9900 . ?
C89 C90 1.408(13) . ?
C90 H90A 0.9800 . ?
C90 H90B 0.9800 . ?
C90 H90C 0.9800 . ?
C91 H91A 0.9900 . ?
C91 H91B 0.9900 . ?
C91 C85 1.525(11) . ?
C94 H94A 0.9900 . ?
C94 H94B 0.9900 . ?
C94 C93 1.389(11) . ?
C93 H93A 0.9800 . ?
C93 H93B 0.9800 . ?
C93 H93C 0.9800 . ?
C85 H85A 0.9900 . ?
C85 H85B 0.9900 . ?
C85 C86 1.407(13) . ?
C86 H86A 0.9900 . ?
C86 H86B 0.9900 . ?
C86 C92 1.456(15) . ?
C92 H92A 0.9800 . ?
C92 H92B 0.9800 . ?
C92 H92C 0.9800 . ?

loop_
_geom_torsion_atom_site_label_1
_geom_torsion_atom_site_label_2
_geom_torsion_atom_site_label_3
_geom_torsion_atom_site_label_4
_geom_torsion
_geom_torsion_site_symmetry_1
_geom_torsion_site_symmetry_2
_geom_torsion_site_symmetry_3
_geom_torsion_site_symmetry_4
_geom_torsion_publ_flag
S1 C2 C3 C4 171.9(5) . . . . ?
S1 C58 C59 N1 -11.6(8) . . . . ?
S1 C58 C59 C60 168.5(5) . . . . ?
O1 C15 C16 O2 -1.2(11) . . . . ?
O1 C15 C16 C17 -179.5(6) . . . . ?
O1 C79 C80 C81 172.0(6) . . . . ?
C1 N1 C59 C58 -31.2(8) . . . . ?
C1 N1 C59 C60 148.8(6) . . . . ?
C1 N1 C61 C62 97.1(8) . . . . ?
C1 N1 C61 C66 -80.6(8) . . . . ?
C1 C2 C3 C4 -3.4(10) . . . . ?
N1 C1 C2 S1 9.8(8) . . . . ?
N1 C1 C2 C3 -175.0(6) . . . . ?
N1 C1 C6 C5 178.4(6) . . . . ?
N1 C59 C60 C55 -174.6(6) . . . . ?
N1 C61 C62 C63 -175.7(7) . . . . ?
N1 C61 C62 C68 3.4(11) . . . . ?
N1 C61 C66 C65 179.8(7) . . . . ?
N1 C61 C66 C67 -5.5(11) . . . . ?
S2 C28 C29 N2 -11.6(8) . . . . ?
S2 C28 C29 C30 168.4(5) . . . . ?
S2 C32 C33 C34 171.9(5) . . . . ?
O2 C16 C17 C18 177.0(6) . . . . ?
O2 C16 C17 C22 -1.0(10) . . . . ?
O2 C91 C85 C86 -83.7(10) . . . . ?
C2 S1 C58 C57 -142.8(5) . . . . ?
C2 S1 C58 C59 41.8(5) . . . . ?
C2 C1 N1 C59 32.5(8) . . . . ?
C2 C1 N1 C61 -159.1(6) . . . . ?
C2 C1 C6 C5 -1.8(10) . . . . ?
C2 C3 C4 C5 -1.8(9) . . . . ?
C2 C3 C4 C10 178.2(6) . . . . ?
N2 C29 C30 C25 -174.1(6) . . . . ?
N2 C31 C32 S2 12.7(8) . . . . ?
N2 C31 C32 C33 -173.2(6) . . . . ?
N2 C31 C36 C35 174.2(6) . . . . ?
N2 C70 C71 C72 178.8(6) . . . . ?
N2 C70 C71 C77 -2.2(9) . . . . ?
N2 C70 C75 C74 -178.3(7) . . . . ?
N2 C70 C75 C76 3.3(10) . . . . ?
C3 C4 C10 C9 178.6(6) . . . . ?
C3 C4 C10 C11 -3.2(10) . . . . ?
O3 C46 C47 C48 -175.3(6) . . . . ?
O3 C46 C47 C52 3.0(10) . . . . ?
O3 C83 C84 C94 38.7(11) . . . . ?
C5 C4 C10 C9 -1.4(9) . . . . ?
C5 C4 C10 C11 176.8(6) . . . . ?
C5 C7 C8 C9 1.4(12) . . . . ?
C4 C5 C7 C8 -2.6(11) . . . . ?
C4 C5 C6 C1 -3.4(11) . . . . ?
O4 C45 C46 O3 -1.6(12) . . . . ?
O4 C45 C46 C47 -174.6(6) . . . . ?
O4 C87 C88 C89 177.6(9) . . . . ?
C7 C5 C4 C3 -177.4(6) . . . . ?
C7 C5 C4 C10 2.5(9) . . . . ?
C7 C5 C6 C1 179.3(7) . . . . ?
C7 C8 C9 C10 -0.1(11) . . . . ?
C7 C8 C9 C14 -177.7(7) . . . . ?
C6 C1 N1 C59 -147.7(6) . . . . ?
C6 C1 N1 C61 20.7(9) . . . . ?
C6 C1 C2 S1 -170.0(5) . . . . ?
C6 C1 C2 C3 5.2(10) . . . . ?
C6 C5 C4 C3 5.1(10) . . . . ?
C6 C5 C4 C10 -174.9(6) . . . . ?
C6 C5 C7 C8 174.9(7) . . . . ?
C8 C9 C10 C4 0.2(10) . . . . ?
C8 C9 C10 C11 -178.1(6) . . . . ?
C8 C9 C14 C13 176.7(7) . . . . ?
C11 C12 C18 C17 -177.0(6) . . . . ?
C11 C12 C18 C19 3.0(10) . . . . ?
C10 C9 C14 C13 -0.9(10) . . . . ?
C10 C11 C12 C13 -2.1(9) . . . . ?
C10 C11 C12 C18 175.9(6) . . . . ?
C13 C12 C18 C17 1.0(9) . . . . ?
C13 C12 C18 C19 -179.0(6) . . . . ?
C13 C15 C16 O2 -176.5(6) . . . . ?
C13 C15 C16 C17 5.2(11) . . . . ?
C12 C11 C10 C4 -176.3(6) . . . . ?
C12 C11 C10 C9 1.9(10) . . . . ?
C12 C13 C15 O1 -178.0(6) . . . . ?
C12 C13 C15 C16 -2.6(10) . . . . ?
C12 C13 C14 C9 0.8(10) . . . . ?
C15 O1 C79 C80 86.6(8) . . . . ?
C15 C13 C12 C11 177.5(6) . . . . ?
C15 C13 C12 C18 -0.5(9) . . . . ?
C15 C13 C14 C9 -175.9(6) . . . . ?
C15 C16 C17 C18 -4.6(10) . . . . ?
C15 C16 C17 C22 177.4(7) . . . . ?
C14 C9 C10 C4 177.8(6) . . . . ?
C14 C9 C10 C11 -0.4(9) . . . . ?
C14 C13 C12 C11 0.7(9) . . . . ?
C14 C13 C12 C18 -177.4(6) . . . . ?
C14 C13 C15 O1 -1.2(10) . . . . ?
C14 C13 C15 C16 174.2(7) . . . . ?
C16 O2 C91 C85 146.1(7) . . . . ?
C16 C17 C18 C12 1.4(9) . . . . ?
C16 C17 C18 C19 -178.6(6) . . . . ?
C16 C17 C22 C21 176.3(6) . . . . ?
C17 C22 C21 C20 1.9(10) . . . . ?
C17 C22 C21 C23 -177.3(6) . . . . ?
C19 C20 C21 C22 0.2(9) . . . . ?
C19 C20 C21 C23 179.3(6) . . . . ?
C19 C20 C26 C25 -173.8(6) . . . . ?
C19 C20 C26 C27 3.8(9) . . . . ?
C18 C17 C22 C21 -1.7(10) . . . . ?
C18 C19 C20 C21 -2.5(9) . . . . ?
C18 C19 C20 C26 173.6(6) . . . . ?
C20 C19 C18 C12 -177.4(6) . . . . ?
C20 C19 C18 C17 2.6(9) . . . . ?
C20 C21 C23 C24 -3.4(10) . . . . ?
C20 C26 C27 C28 -172.2(6) . . . . ?
C22 C17 C18 C12 179.5(6) . . . . ?
C22 C17 C18 C19 -0.6(9) . . . . ?
C22 C21 C23 C24 175.7(7) . . . . ?
C21 C20 C26 C25 2.4(9) . . . . ?
C21 C20 C26 C27 180.0(5) . . . . ?
C25 C24 C23 C21 -1.6(11) . . . . ?
C25 C26 C27 C28 5.5(9) . . . . ?
C24 C25 C26 C20 -7.0(9) . . . . ?
C24 C25 C26 C27 175.2(6) . . . . ?
C24 C25 C30 C29 179.0(6) . . . . ?
C26 C20 C21 C22 -176.1(6) . . . . ?
C26 C20 C21 C23 3.0(9) . . . . ?
C26 C25 C24 C23 6.8(10) . . . . ?
C26 C25 C30 C29 1.4(10) . . . . ?
C26 C27 C28 S2 -174.1(5) . . . . ?
C26 C27 C28 C29 1.8(9) . . . . ?
C27 C28 C29 N2 172.5(5) . . . . ?
C27 C28 C29 C30 -7.5(9) . . . . ?
C28 S2 C32 C31 -40.4(5) . . . . ?
C28 S2 C32 C33 145.2(5) . . . . ?
C28 C29 C30 C25 5.9(10) . . . . ?
C29 N2 C31 C32 27.1(8) . . . . ?
C29 N2 C31 C36 -152.8(6) . . . . ?
C29 N2 C70 C71 83.4(7) . . . . ?
C29 N2 C70 C75 -98.2(7) . . . . ?
C30 C25 C24 C23 -170.8(7) . . . . ?
C30 C25 C26 C20 170.6(6) . . . . ?
C30 C25 C26 C27 -7.1(9) . . . . ?
C31 N2 C29 C28 -27.8(8) . . . . ?
C31 N2 C29 C30 152.2(6) . . . . ?
C31 N2 C70 C71 -77.3(7) . . . . ?
C31 N2 C70 C75 101.2(7) . . . . ?
C31 C32 C33 C34 -2.3(9) . . . . ?
C32 S2 C28 C27 -144.2(5) . . . . ?
C32 S2 C28 C29 39.9(5) . . . . ?
C32 C31 C36 C35 -5.6(9) . . . . ?
C32 C33 C34 C35 -3.3(9) . . . . ?
C32 C33 C34 C40 177.4(6) . . . . ?
C33 C34 C35 C36 4.3(9) . . . . ?
C33 C34 C35 C37 -175.0(6) . . . . ?
C33 C34 C40 C39 176.8(5) . . . . ?
C33 C34 C40 C41 -7.9(9) . . . . ?
C34 C35 C36 C31 0.2(10) . . . . ?
C34 C35 C37 C38 -1.6(10) . . . . ?
C34 C40 C41 C42 -173.9(6) . . . . ?
C35 C34 C40 C39 -2.4(9) . . . . ?
C35 C34 C40 C41 172.9(6) . . . . ?
C35 C37 C38 C39 -2.9(11) . . . . ?
C36 C31 C32 S2 -167.5(5) . . . . ?
C36 C31 C32 C33 6.6(9) . . . . ?
C36 C35 C37 C38 179.1(7) . . . . ?
C37 C35 C36 C31 179.5(6) . . . . ?
C37 C38 C39 C40 4.8(10) . . . . ?
C37 C38 C39 C44 -173.6(7) . . . . ?
C38 C39 C40 C34 -2.1(9) . . . . ?
C38 C39 C40 C41 -177.6(6) . . . . ?
C38 C39 C44 C43 177.0(6) . . . . ?
C39 C40 C41 C42 1.4(9) . . . . ?
C40 C34 C35 C36 -176.4(6) . . . . ?
C40 C34 C35 C37 4.3(9) . . . . ?
C40 C39 C44 C43 -1.4(10) . . . . ?
C40 C41 C42 C43 -2.9(9) . . . . ?
C40 C41 C42 C48 178.3(6) . . . . ?
C41 C42 C43 C44 2.2(9) . . . . ?
C41 C42 C43 C45 178.9(6) . . . . ?
C41 C42 C48 C47 -176.7(6) . . . . ?
C41 C42 C48 C49 -1.3(9) . . . . ?
C42 C43 C44 C39 -0.1(10) . . . . ?
C42 C43 C45 O4 176.7(6) . . . . ?
C42 C43 C45 C46 -2.1(10) . . . . ?
C42 C48 C49 C50 -178.6(6) . . . . ?
C43 C42 C48 C47 4.6(8) . . . . ?
C43 C42 C48 C49 180.0(6) . . . . ?
C43 C45 C46 O3 177.1(7) . . . . ?
C43 C45 C46 C47 4.1(11) . . . . ?
C44 C39 C40 C34 176.3(6) . . . . ?
C44 C39 C40 C41 0.8(9) . . . . ?
C44 C43 C45 O4 -6.6(10) . . . . ?
C44 C43 C45 C46 174.6(7) . . . . ?
C45 O4 C87 C88 176.2(8) . . . . ?
C45 C43 C44 C39 -176.8(6) . . . . ?
C45 C46 C47 C48 -1.6(10) . . . . ?
C45 C46 C47 C52 176.6(7) . . . . ?
C46 O3 C83 C84 -175.0(7) . . . . ?
C46 C47 C48 C42 -2.7(8) . . . . ?
C46 C47 C48 C49 -178.3(6) . . . . ?
C46 C47 C52 C51 -179.7(6) . . . . ?
C47 C48 C49 C50 -3.2(9) . . . . ?
C48 C42 C43 C44 -179.0(6) . . . . ?
C48 C42 C43 C45 -2.3(9) . . . . ?
C48 C47 C52 C51 -1.4(9) . . . . ?
C48 C49 C50 C51 1.0(9) . . . . ?
C48 C49 C50 C56 179.0(5) . . . . ?
C49 C50 C51 C52 1.1(9) . . . . ?
C49 C50 C51 C53 177.1(5) . . . . ?
C49 C50 C56 C55 -176.5(6) . . . . ?
C49 C50 C56 C57 4.5(9) . . . . ?
C50 C51 C52 C47 -0.8(10) . . . . ?
C50 C51 C53 C54 0.9(9) . . . . ?
C50 C56 C57 C58 -173.4(6) . . . . ?
C51 C50 C56 C55 1.6(9) . . . . ?
C51 C50 C56 C57 -177.5(6) . . . . ?
C51 C53 C54 C55 -1.4(10) . . . . ?
C52 C47 C48 C42 178.9(6) . . . . ?
C52 C47 C48 C49 3.3(9) . . . . ?
C52 C51 C53 C54 176.8(7) . . . . ?
C53 C51 C52 C47 -176.6(6) . . . . ?
C53 C54 C55 C56 1.8(10) . . . . ?
C53 C54 C55 C60 -172.2(7) . . . . ?
C54 C55 C56 C50 -1.8(8) . . . . ?
C54 C55 C56 C57 177.3(5) . . . . ?
C54 C55 C60 C59 176.1(6) . . . . ?
C55 C56 C57 C58 7.5(8) . . . . ?
C56 C50 C51 C52 -177.0(6) . . . . ?
C56 C50 C51 C53 -1.0(9) . . . . ?
C56 C55 C60 C59 2.4(10) . . . . ?
C56 C57 C58 S1 -175.0(5) . . . . ?
C56 C57 C58 C59 0.1(9) . . . . ?
C57 C58 C59 N1 173.2(6) . . . . ?
C57 C58 C59 C60 -6.7(9) . . . . ?
C58 S1 C2 C1 -41.5(6) . . . . ?
C58 S1 C2 C3 143.2(5) . . . . ?
C58 C59 C60 C55 5.4(9) . . . . ?
C59 N1 C61 C62 -94.5(8) . . . . ?
C59 N1 C61 C66 87.8(8) . . . . ?
C60 C55 C56 C50 172.2(6) . . . . ?
C60 C55 C56 C57 -8.7(9) . . . . ?
C61 N1 C59 C58 160.3(6) . . . . ?
C61 N1 C59 C60 -19.8(9) . . . . ?
C61 C62 C63 C64 -4.0(14) . . . . ?
C62 C61 C66 C65 2.1(11) . . . . ?
C62 C61 C66 C67 176.9(7) . . . . ?
C62 C63 C64 C65 1.6(16) . . . . ?
C62 C63 C64 C69 179.6(10) . . . . ?
C63 C64 C65 C66 2.8(15) . . . . ?
C64 C65 C66 C61 -4.5(13) . . . . ?
C64 C65 C66 C67 -179.2(8) . . . . ?
C66 C61 C62 C63 2.0(12) . . . . ?
C66 C61 C62 C68 -178.9(7) . . . . ?
C68 C62 C63 C64 176.9(9) . . . . ?
C69 C64 C65 C66 -175.3(9) . . . . ?
C70 N2 C29 C28 172.0(5) . . . . ?
C70 N2 C29 C30 -8.0(8) . . . . ?
C70 N2 C31 C32 -173.6(5) . . . . ?
C70 N2 C31 C36 6.5(9) . . . . ?
C70 C71 C72 C73 -0.4(11) . . . . ?
C71 C70 C75 C74 0.1(10) . . . . ?
C71 C70 C75 C76 -178.3(7) . . . . ?
C71 C72 C73 C74 -0.2(13) . . . . ?
C71 C72 C73 C78 -178.5(8) . . . . ?
C72 C73 C74 C75 0.8(13) . . . . ?
C73 C74 C75 C70 -0.7(12) . . . . ?
C73 C74 C75 C76 177.6(8) . . . . ?
C75 C70 C71 C72 0.5(10) . . . . ?
C75 C70 C71 C77 179.4(6) . . . . ?
C77 C71 C72 C73 -179.3(7) . . . . ?
C78 C73 C74 C75 179.1(9) . . . . ?
C79 O1 C15 C13 -113.9(7) . . . . ?
C79 O1 C15 C16 70.7(9) . . . . ?
C79 C80 C81 C82 -179.8(7) . . . . ?
C83 O3 C46 C45 63.0(9) . . . . ?
C83 O3 C46 C47 -123.4(6) . . . . ?
C83 C84 C94 C93 -73.5(14) . . . . ?
C87 O4 C45 C43 -109.2(8) . . . . ?
C87 O4 C45 C46 69.6(10) . . . . ?
C87 C88 C89 C90 164.5(9) . . . . ?
C91 O2 C16 C15 56.6(9) . . . . ?
C91 O2 C16 C17 -125.0(6) . . . . ?
C91 C85 C86 C92 -84.5(11) . . . . ?

loop_
_smtbx_masks_void_nr
_smtbx_masks_void_average_x
_smtbx_masks_void_average_y
_smtbx_masks_void_average_z
_smtbx_masks_void_volume
_smtbx_masks_void_count_electrons
_smtbx_masks_void_content
1 0.243 -0.849 0.631 227.5 42.4 '1 CH3CN'
2 0.243 -0.414 0.131 227.5 42.4 '1 CH3CN'
3 0.115 0.675 0.449 7.2 0.0 ?
4 0.115 0.825 0.949 7.2 0.0 ?
5 0.757 -0.031 0.369 227.5 42.3 '1 CH3CN'
6 0.757 -0.547 0.869 227.5 42.3 '1 CH3CN'
7 0.885 0.175 0.051 7.2 0.0 ?
8 0.885 0.325 0.551 7.2 0.0 ?
